data_2211274
loop_
_publ_author_name
'Avila, Vanessa'
'Tiekink, Edward R. T.'

_publ_section_title
;<i>catena</i>-Poly[[bis(<i>O</i>,<i>O</i>'-diisopropyl
 dithiophosphato-\k^2^<i>S</i>,<i>S</i>')zinc(II)]-\m-1,2-bis(3-pyridylmethylene)hydrazine-\k^2^<i>N</i>:<i>N</i>']
;
_journal_coeditor_code AT2170
_journal_issue 12
_journal_name_full 'Acta Crystallographica Section E'
_journal_page_first m3530
_journal_page_last m3531
_journal_paper_doi 10.1107/S160053680605001X
_journal_volume 62
_journal_year 2006
_chemical_formula_iupac '[Zn (C6 H14 O2 P S2)2 (C12 H10 N4)]'
_chemical_formula_moiety 'C24 H38 N4 O4 P2 S4 Zn'
_chemical_formula_sum 'C24 H38 N4 O4 P2 S4 Zn'
_chemical_formula_weight 702.13
_chemical_name_systematic
;
catena-Poly[[bis(O,O'-diisopropyl dithiophosphato-\k^2^S,S')zinc(II)]-
\m-1,2-bis(3-pyridylmethylene)hydrazine-\k^2^N:N']
;
_space_group_IT_number 14
_symmetry_cell_setting monoclinic
_symmetry_space_group_name_Hall '-P 2yn'
_symmetry_space_group_name_H-M 'P 1 21/n 1'
_atom_sites_solution_hydrogens geom
_atom_sites_solution_primary direct
_atom_sites_solution_secondary difmap
_audit_creation_method SHELXL-97
_cell_angle_alpha 90
_cell_angle_beta 108.712(5)
_cell_angle_gamma 90
_cell_formula_units_Z 2
_cell_length_a 11.809(3)
_cell_length_b 11.243(3)
_cell_length_c 12.933(3)
_cell_measurement_reflns_used 5726
_cell_measurement_temperature 150(2)
_cell_measurement_theta_max 27.5
_cell_measurement_theta_min 2.7
_cell_volume 1626.3(7)
_computing_cell_refinement CrystalClear
_computing_data_collection 'CrystalClear (Rigaku, 2005)'
_computing_data_reduction CrystalClear
_computing_molecular_graphics 'ORTEPII (Johnson, 1976) and DIAMOND (Brandenburg, 2006)'
_computing_publication_material SHELXL97
_computing_structure_refinement 'SHELXL97 (Sheldrick, 1997)'
_computing_structure_solution 'PATTY in DIRDIF92 (Beurskens <i>et al.</i>,  1992)'
_diffrn_ambient_temperature 150(2)
_diffrn_measured_fraction_theta_full 0.999
_diffrn_measured_fraction_theta_max 0.999
_diffrn_measurement_device_type AFC12\K/SATURN724
_diffrn_measurement_method \w
_diffrn_radiation_monochromator graphite
_diffrn_radiation_source 'fine-focus sealed tube'
_diffrn_radiation_type MoK\a
_diffrn_radiation_wavelength 0.71070
_diffrn_reflns_av_R_equivalents 0.035
_diffrn_reflns_av_sigmaI/netI 0.014
_diffrn_reflns_limit_h_max 14
_diffrn_reflns_limit_h_min -14
_diffrn_reflns_limit_k_max 13
_diffrn_reflns_limit_k_min -13
_diffrn_reflns_limit_l_max 15
_diffrn_reflns_limit_l_min -15
_diffrn_reflns_number 34154
_diffrn_reflns_theta_full 25.0
_diffrn_reflns_theta_max 25.0
_diffrn_reflns_theta_min 2.6
_diffrn_standards_decay_% <1
_diffrn_standards_interval_count 0
_diffrn_standards_interval_time 0
_diffrn_standards_number 0
_exptl_absorpt_coefficient_mu 1.146
_exptl_absorpt_correction_T_max 1
_exptl_absorpt_correction_T_min 0.722
_exptl_absorpt_correction_type multi-scan
_exptl_absorpt_process_details '(ABSCOR; Higashi, 1995)'
_exptl_crystal_colour yellow
_exptl_crystal_density_diffrn 1.434
_exptl_crystal_density_method 'not measured'
_exptl_crystal_description needle
_exptl_crystal_F_000 732
_exptl_crystal_size_max 0.30
_exptl_crystal_size_mid 0.25
_exptl_crystal_size_min 0.08
_refine_diff_density_max 1.46
_refine_diff_density_min -0.57
_refine_ls_extinction_method none
_refine_ls_goodness_of_fit_ref 1.08
_refine_ls_hydrogen_treatment constr
_refine_ls_matrix_type full
_refine_ls_number_parameters 178
_refine_ls_number_reflns 2864
_refine_ls_number_restraints 0
_refine_ls_restrained_S_all 1.08
_refine_ls_R_factor_all 0.045
_refine_ls_R_factor_gt 0.044
_refine_ls_shift/su_max 0.000
_refine_ls_shift/su_mean 0.000
_refine_ls_structure_factor_coef Fsqd
_refine_ls_weighting_details 'calc w=1/[\s^2^(Fo^2^)+(0.0527P)^2^+4.0311P] where P=(Fo^2^+2Fc^2^)/3'
_refine_ls_weighting_scheme calc
_refine_ls_wR_factor_gt 0.108
_refine_ls_wR_factor_ref 0.109
_reflns_number_gt 2793
_reflns_number_total 2864
_reflns_threshold_expression I>2\s(I)
_cod_data_source_file at2170.cif
_cod_data_source_block I
_cod_original_sg_symbol_H-M 'P 21/n'
_cod_database_code 2211274
_cod_database_fobs_code 2211274

loop_
_symmetry_equiv_pos_as_xyz
'x, y, z'
'-x+1/2, y+1/2, -z+1/2'
'-x, -y, -z'
'x-1/2, -y-1/2, z-1/2'

loop_
_atom_site_type_symbol
_atom_site_label
_atom_site_fract_x
_atom_site_fract_y
_atom_site_fract_z
_atom_site_U_iso_or_equiv
_atom_site_adp_type
_atom_site_calc_flag
_atom_site_refinement_flags
_atom_site_occupancy
Zn Zn 0.0000 0.0000 0.5000 0.01853(16) Uani d S 1
S S1 -0.19705(6) 0.06014(7) 0.52511(6) 0.02023(19) Uani d . 1
S S2 -0.05145(7) -0.19684(7) 0.57289(6) 0.0223(2) Uani d . 1
P P1 -0.18488(7) -0.10211(7) 0.59145(6) 0.0184(2) Uani d . 1
O O1 -0.1666(2) -0.0984(2) 0.71783(17) 0.0247(5) Uani d . 1
O O2 -0.31083(19) -0.1673(2) 0.54779(17) 0.0246(5) Uani d . 1
N N1 0.0971(2) 0.0659(2) 0.6675(2) 0.0190(5) Uani d . 1
N N2 0.4483(2) 0.0355(2) 0.9795(2) 0.0215(5) Uani d . 1
C C1 -0.2475(4) -0.0309(4) 0.7608(3) 0.0381(9) Uani d . 1
H H1 -0.2990 0.0233 0.7036 0.046 Uiso calc R 1
C C2 -0.1700(6) 0.0393(5) 0.8562(5) 0.0750(17) Uani d . 1
H H2A -0.1232 0.0974 0.8305 0.113 Uiso calc R 1
H H2B -0.1158 -0.0147 0.9086 0.113 Uiso calc R 1
H H2C -0.2205 0.0811 0.8916 0.113 Uiso calc R 1
C C3 -0.3229(5) -0.1198(6) 0.7965(5) 0.0791(18) Uani d . 1
H H3A -0.3738 -0.1630 0.7327 0.119 Uiso calc R 1
H H3B -0.3732 -0.0780 0.8321 0.119 Uiso calc R 1
H H3C -0.2708 -0.1761 0.8480 0.119 Uiso calc R 1
C C4 -0.3825(3) -0.1747(3) 0.4330(3) 0.0368(9) Uani d . 1
H H4 -0.3746 -0.0998 0.3942 0.044 Uiso calc R 1
C C5 -0.5110(4) -0.1869(6) 0.4376(5) 0.0735(17) Uani d . 1
H H5A -0.5312 -0.1163 0.4725 0.110 Uiso calc R 1
H H5B -0.5163 -0.2578 0.4799 0.110 Uiso calc R 1
H H5C -0.5671 -0.1944 0.3633 0.110 Uiso calc R 1
C C6 -0.3505(4) -0.2757(5) 0.3800(4) 0.0668(16) Uani d . 1
H H6A -0.2685 -0.2660 0.3787 0.100 Uiso calc R 1
H H6B -0.4053 -0.2816 0.3051 0.100 Uiso calc R 1
H H6C -0.3558 -0.3482 0.4202 0.100 Uiso calc R 1
C C7 0.1965(3) 0.0119(3) 0.7300(2) 0.0197(6) Uani d . 1
H H7 0.2192 -0.0610 0.7051 0.024 Uiso calc R 1
C C8 0.2683(3) 0.0572(3) 0.8298(2) 0.0200(6) Uani d . 1
C C9 0.2326(3) 0.1620(3) 0.8677(2) 0.0234(7) Uani d . 1
H H9 0.2789 0.1953 0.9356 0.028 Uiso calc R 1
C C10 0.1287(3) 0.2168(3) 0.8047(3) 0.0249(7) Uani d . 1
H H10 0.1017 0.2877 0.8292 0.030 Uiso calc R 1
C C11 0.0641(3) 0.1666(3) 0.7049(3) 0.0221(6) Uani d . 1
H H11 -0.0065 0.2056 0.6614 0.027 Uiso calc R 1
C C12 0.3795(3) -0.0047(3) 0.8897(3) 0.0223(7) Uani d . 1
H H12 0.4003 -0.0760 0.8607 0.027 Uiso calc R 1

loop_
_atom_site_aniso_label
_atom_site_aniso_U_11
_atom_site_aniso_U_22
_atom_site_aniso_U_33
_atom_site_aniso_U_12
_atom_site_aniso_U_13
_atom_site_aniso_U_23
Zn 0.0158(3) 0.0231(3) 0.0150(3) -0.00056(18) 0.00247(19) -0.00048(18)
S1 0.0187(4) 0.0196(4) 0.0218(4) 0.0020(3) 0.0057(3) 0.0015(3)
S2 0.0231(4) 0.0212(4) 0.0223(4) 0.0043(3) 0.0068(3) 0.0023(3)
P1 0.0180(4) 0.0200(4) 0.0167(4) -0.0009(3) 0.0049(3) -0.0003(3)
O1 0.0287(12) 0.0288(12) 0.0180(11) 0.0009(9) 0.0093(9) -0.0002(9)
O2 0.0215(11) 0.0272(12) 0.0249(11) -0.0050(9) 0.0071(9) -0.0024(9)
N1 0.0164(12) 0.0218(13) 0.0171(12) -0.0002(10) 0.0029(10) 0.0008(10)
N2 0.0182(12) 0.0233(13) 0.0184(12) 0.0007(11) -0.0003(10) 0.0021(11)
C1 0.044(2) 0.048(2) 0.0291(18) 0.0118(18) 0.0215(16) 0.0009(17)
C2 0.099(4) 0.065(3) 0.075(4) -0.022(3) 0.048(3) -0.042(3)
C3 0.071(4) 0.113(5) 0.076(4) -0.031(3) 0.055(3) -0.034(3)
C4 0.0332(19) 0.035(2) 0.0281(18) -0.0082(16) -0.0093(15) 0.0064(15)
C5 0.035(2) 0.089(4) 0.083(4) 0.004(2) 0.001(2) -0.033(3)
C6 0.054(3) 0.091(4) 0.039(2) 0.023(3) -0.008(2) -0.028(3)
C7 0.0214(15) 0.0203(15) 0.0164(14) 0.0013(12) 0.0047(12) -0.0010(11)
C8 0.0195(15) 0.0208(15) 0.0168(14) -0.0025(12) 0.0018(12) 0.0020(11)
C9 0.0236(16) 0.0248(16) 0.0187(14) -0.0028(13) 0.0025(12) -0.0040(12)
C10 0.0263(16) 0.0221(16) 0.0239(16) 0.0009(13) 0.0046(13) -0.0046(13)
C11 0.0180(14) 0.0228(15) 0.0231(15) 0.0017(12) 0.0032(12) 0.0009(12)
C12 0.0218(16) 0.0220(16) 0.0200(16) 0.0009(12) 0.0025(13) -0.0005(12)

loop_
_atom_type_symbol
_atom_type_description
_atom_type_scat_dispersion_real
_atom_type_scat_dispersion_imag
_atom_type_scat_source
C C 0.0033 0.0016 'International Tables Vol C Tables 4.2.6.8 and 6.1.1.4'
H H 0.0000 0.0000 'International Tables Vol C Tables 4.2.6.8 and 6.1.1.4'
N N 0.0061 0.0033 'International Tables Vol C Tables 4.2.6.8 and 6.1.1.4'
O O 0.0106 0.0060 'International Tables Vol C Tables 4.2.6.8 and 6.1.1.4'
P P 0.1023 0.0942 'International Tables Vol C Tables 4.2.6.8 and 6.1.1.4'
S S 0.1246 0.1234 'International Tables Vol C Tables 4.2.6.8 and 6.1.1.4'
Zn Zn 0.2839 1.4301 'International Tables Vol C Tables 4.2.6.8 and 6.1.1.4'

loop_
_geom_angle_atom_site_label_1
_geom_angle_atom_site_label_2
_geom_angle_atom_site_label_3
_geom_angle_site_symmetry_1
_geom_angle_site_symmetry_3
_geom_angle
_geom_angle_publ_flag
S1 Zn S2 . . 81.23(3) y
S1 Zn N1 . . 89.65(7) y
S1 Zn S2 . 3_556 98.77(3) y
S1 Zn N1 3_556 . 90.35(7) y
S2 Zn N1 . . 92.20(7) y
S2 Zn N1 . 3_556 87.80(7) y
N1 Zn S2 . 3_556 87.80(7) ?
S1 Zn S2 . 3_556 98.77(3) ?
S1 Zn S1 3_556 . 180 ?
N1 Zn N1 3_556 . 180 ?
S2 Zn S2 . 3_556 180 ?
N1 Zn S2 3_556 3_556 92.20(7) ?
S1 Zn S2 3_556 3_556 81.23(3) ?
N1 Zn S1 3_556 3_556 89.65(7) ?
N1 Zn S1 . 3_556 90.35(7) ?
Zn S1 P1 . . 82.50(3) y
Zn S2 P1 . . 82.61(4) y
O1 P1 O2 . . 100.45(12) ?
O1 P1 S2 . . 106.86(9) ?
O2 P1 S2 . . 113.53(9) ?
O1 P1 S1 . . 112.75(9) ?
O2 P1 S1 . . 109.72(9) ?
S2 P1 S1 . . 112.89(5) ?
C1 O1 P1 . . 121.2(2) ?
C4 O2 P1 . . 124.0(2) ?
C11 N1 C7 . . 117.8(3) ?
C11 N1 Zn . . 120.94(19) ?
C7 N1 Zn . . 121.0(2) ?
C12 N2 N2 . 3_657 111.4(3) ?
O1 C1 C3 . . 107.2(4) ?
O1 C1 C2 . . 106.5(4) ?
C3 C1 C2 . . 111.2(4) ?
O1 C1 H1 . . 110.6 ?
C3 C1 H1 . . 110.6 ?
C2 C1 H1 . . 110.6 ?
C1 C2 H2A . . 109.5 ?
C1 C2 H2B . . 109.5 ?
H2A C2 H2B . . 109.5 ?
C1 C2 H2C . . 109.5 ?
H2A C2 H2C . . 109.5 ?
H2B C2 H2C . . 109.5 ?
C1 C3 H3A . . 109.5 ?
C1 C3 H3B . . 109.5 ?
H3A C3 H3B . . 109.5 ?
C1 C3 H3C . . 109.5 ?
H3A C3 H3C . . 109.5 ?
H3B C3 H3C . . 109.5 ?
C6 C4 O2 . . 112.0(3) ?
C6 C4 C5 . . 111.1(4) ?
O2 C4 C5 . . 102.9(3) ?
C6 C4 H4 . . 110.2 ?
O2 C4 H4 . . 110.2 ?
C5 C4 H4 . . 110.2 ?
C4 C5 H5A . . 109.5 ?
C4 C5 H5B . . 109.5 ?
H5A C5 H5B . . 109.5 ?
C4 C5 H5C . . 109.5 ?
H5A C5 H5C . . 109.5 ?
H5B C5 H5C . . 109.5 ?
C4 C6 H6A . . 109.5 ?
C4 C6 H6B . . 109.5 ?
H6A C6 H6B . . 109.5 ?
C4 C6 H6C . . 109.5 ?
H6A C6 H6C . . 109.5 ?
H6B C6 H6C . . 109.5 ?
N1 C7 C8 . . 123.3(3) ?
N1 C7 H7 . . 118.3 ?
C8 C7 H7 . . 118.3 ?
C7 C8 C9 . . 118.1(3) ?
C7 C8 C12 . . 119.4(3) ?
C9 C8 C12 . . 122.4(3) ?
C10 C9 C8 . . 118.8(3) ?
C10 C9 H9 . . 120.6 ?
C8 C9 H9 . . 120.6 ?
C9 C10 C11 . . 119.1(3) ?
C9 C10 H10 . . 120.5 ?
C11 C10 H10 . . 120.5 ?
N1 C11 C10 . . 122.8(3) ?
N1 C11 H11 . . 118.6 ?
C10 C11 H11 . . 118.6 ?
N2 C12 C8 . . 121.1(3) ?
N2 C12 H12 . . 119.5 ?
C8 C12 H12 . . 119.5 ?

loop_
_geom_bond_atom_site_label_1
_geom_bond_atom_site_label_2
_geom_bond_site_symmetry_2
_geom_bond_distance
_geom_bond_publ_flag
Zn S1 . 2.5420(9) y
Zn S2 . 2.5540(9) y
Zn N1 3_556 2.228(2) ?
Zn N1 . 2.228(2) y
Zn S1 3_556 2.5420(9) ?
Zn S2 3_556 2.5540(9) ?
S1 P1 . 2.0013(11) y
S2 P1 . 1.9792(11) y
P1 O1 . 1.579(2) ?
P1 O2 . 1.590(2) ?
O1 C1 . 1.462(4) ?
O2 C4 . 1.457(4) ?
N1 C11 . 1.337(4) ?
N1 C7 . 1.338(4) ?
N2 N2 3_657 1.412(5) y
N2 C12 . 1.268(4) y
C1 C3 . 1.506(7) ?
C1 C2 . 1.503(7) ?
C1 H1 . 1.0000 ?
C2 H2A . 0.9800 ?
C2 H2B . 0.9800 ?
C2 H2C . 0.9800 ?
C3 H3A . 0.9800 ?
C3 H3B . 0.9800 ?
C3 H3C . 0.9800 ?
C4 C6 . 1.438(6) ?
C4 C5 . 1.543(6) ?
C4 H4 . 1.0000 ?
C5 H5A . 0.9800 ?
C5 H5B . 0.9800 ?
C5 H5C . 0.9800 ?
C6 H6A . 0.9800 ?
C6 H6B . 0.9800 ?
C6 H6C . 0.9800 ?
C7 C8 . 1.393(4) ?
C7 H7 . 0.9500 ?
C8 C9 . 1.393(4) ?
C8 C12 . 1.468(4) ?
C9 C10 . 1.381(5) ?
C9 H9 . 0.9500 ?
C10 C11 . 1.391(4) ?
C10 H10 . 0.9500 ?
C11 H11 . 0.9500 ?
C12 H12 . 0.9500 ?

loop_
_geom_torsion_atom_site_label_1
_geom_torsion_atom_site_label_2
_geom_torsion_atom_site_label_3
_geom_torsion_atom_site_label_4
_geom_torsion_site_symmetry_1
_geom_torsion
N1 Zn S1 P1 3_556 93.37(7)
N1 Zn S1 P1 . -86.63(7)
S2 Zn S1 P1 . 5.65(3)
S2 Zn S1 P1 3_556 -174.35(3)
N1 Zn S2 P1 3_556 -96.40(7)
N1 Zn S2 P1 . 83.59(7)
S1 Zn S2 P1 3_556 174.29(3)
S1 Zn S2 P1 . -5.71(3)
Zn S2 P1 O1 . -116.71(9)
Zn S2 P1 O2 . 133.49(10)
Zn S2 P1 S1 . 7.80(4)
Zn S1 P1 O1 . 113.39(10)
Zn S1 P1 O2 . -135.55(9)
Zn S1 P1 S2 . -7.83(4)
O2 P1 O1 C1 . -63.8(3)
S2 P1 O1 C1 . 177.5(2)
S1 P1 O1 C1 . 52.9(3)
O1 P1 O2 C4 . 167.9(3)
S2 P1 O2 C4 . -78.4(3)
S1 P1 O2 C4 . 49.0(3)
S1 Zn N1 C11 3_556 139.6(2)
S1 Zn N1 C11 . -40.4(2)
S2 Zn N1 C11 . -121.6(2)
S2 Zn N1 C11 3_556 58.4(2)
S1 Zn N1 C7 3_556 -34.3(2)
S1 Zn N1 C7 . 145.7(2)
S2 Zn N1 C7 . 64.4(2)
S2 Zn N1 C7 3_556 -115.6(2)
P1 O1 C1 C3 . 107.7(4)
P1 O1 C1 C2 . -133.2(3)
P1 O2 C4 C6 . 87.3(4)
P1 O2 C4 C5 . -153.3(3)
C11 N1 C7 C8 . -1.9(4)
Zn N1 C7 C8 . 172.2(2)
N1 C7 C8 C9 . 2.1(5)
N1 C7 C8 C12 . -176.4(3)
C7 C8 C9 C10 . -0.5(4)
C12 C8 C9 C10 . 177.9(3)
C8 C9 C10 C11 . -1.0(5)
C7 N1 C11 C10 . 0.3(4)
Zn N1 C11 C10 . -173.9(2)
C9 C10 C11 N1 . 1.2(5)
N2 N2 C12 C8 3_657 -177.8(3)
C7 C8 C12 N2 . 178.4(3)
C9 C8 C12 N2 . 0.0(5)
